data_4350162
loop_
_publ_author_name
'Takaoka, Kanji'
'Kawano, Masaki'
'Hozumi, Toshiya'
'Ohkoshi, Shin-Ichi'
'Fujita, Makoto'

_publ_contact_author 'Masaki Kawano'
_publ_section_title
;
 2D hydrogen-bonded square-grid coordination networks with a
 substitution-active metal site.
;
_journal_issue 10
_journal_name_full 'Inorganic chemistry'
_journal_page_first 3976
_journal_page_last 3982
_journal_paper_doi 10.1021/ic052138u
_journal_volume 45
_journal_year 2006
_chemical_formula_sum 'C40 H28 Co N6 O14'
_chemical_formula_weight 875.61
_space_group_IT_number 60
_space_group_name_Hall '-P 2n 2ab'
_space_group_name_H-M_alt 'P b c n'
_symmetry_cell_setting orthorhombic
_symmetry_space_group_name_H-M 'P b c n'
_atom_sites_solution_hydrogens geom
_atom_sites_solution_primary direct
_atom_sites_solution_secondary difmap
_audit_creation_method SHELXL-97
_cell_angle_alpha 90.00
_cell_angle_beta 90.00
_cell_angle_gamma 90.00
_cell_formula_units_Z 4
_cell_length_a 23.092(5)
_cell_length_b 20.572(5)
_cell_length_c 8.496(2)
_cell_measurement_temperature 696(2)
_cell_volume 4036.0(16)
_computing_cell_refinement 'Bruker SMART'
_computing_data_collection 'Bruker SMART'
_computing_data_reduction 'Bruker SHELXTL'
_computing_molecular_graphics 'Bruker XSHELL'
_computing_publication_material 'Bruker SHELXTL'
_computing_structure_refinement 'SHELXL-97 (Sheldrick, 1997)'
_computing_structure_solution 'SHELXS-97 (Sheldrick, 1990)'
_diffrn_ambient_temperature 423(2)
_diffrn_measured_fraction_theta_full 0.936
_diffrn_measured_fraction_theta_max 0.936
_diffrn_measurement_device_type 'Bruker SMART CCD area detector system'
_diffrn_radiation_monochromator graphite
_diffrn_radiation_source 'fine-focus sealed tube'
_diffrn_radiation_type MoK\a
_diffrn_radiation_wavelength 0.71073
_diffrn_reflns_av_R_equivalents 0.1113
_diffrn_reflns_av_sigmaI/netI 0.1416
_diffrn_reflns_limit_h_max 29
_diffrn_reflns_limit_h_min -27
_diffrn_reflns_limit_k_max 27
_diffrn_reflns_limit_k_min -26
_diffrn_reflns_limit_l_max 11
_diffrn_reflns_limit_l_min -10
_diffrn_reflns_number 31805
_diffrn_reflns_theta_full 28.58
_diffrn_reflns_theta_max 28.58
_diffrn_reflns_theta_min 1.76
_exptl_absorpt_coefficient_mu 0.501
_exptl_absorpt_correction_T_max 0.9516
_exptl_absorpt_correction_T_min 0.9286
_exptl_crystal_colour red
_exptl_crystal_density_diffrn 1.441
_exptl_crystal_density_method 'not measured'
_exptl_crystal_description black
_exptl_crystal_F_000 1796
_exptl_crystal_size_max 0.15
_exptl_crystal_size_mid 0.15
_exptl_crystal_size_min 0.10
_refine_diff_density_max 0.644
_refine_diff_density_min -0.878
_refine_diff_density_rms 0.112
_refine_ls_extinction_method none
_refine_ls_goodness_of_fit_ref 1.039
_refine_ls_hydrogen_treatment mixed
_refine_ls_matrix_type full
_refine_ls_number_parameters 278
_refine_ls_number_reflns 4835
_refine_ls_number_restraints 27
_refine_ls_restrained_S_all 1.038
_refine_ls_R_factor_all 0.2127
_refine_ls_R_factor_gt 0.1039
_refine_ls_shift/su_max 0.048
_refine_ls_shift/su_mean 0.003
_refine_ls_structure_factor_coef Fsqd
_refine_ls_weighting_details 'calc w=1/[\s^2^(Fo^2^)+(0.0380P)^2^+29.3559P] where P=(Fo^2^+2Fc^2^)/3'
_refine_ls_weighting_scheme calc
_refine_ls_wR_factor_gt 0.2384
_refine_ls_wR_factor_ref 0.3119
_reflns_number_gt 2176
_reflns_number_total 4835
_reflns_threshold_expression >2sigma(I)
_cod_data_source_file ic052138usi20060318_034756.cif
_cod_data_source_block pbcn_Co_423k_NO3
_cod_depositor_comments
;
The following automatic conversions were performed:

data item '_symmetry_cell_setting' value 'Orthorhombic' was changed
to 'orthorhombic' in accordance with the
/home/saulius/struct/COD-crude-data/automatic-downloads/DataCite-retrospective/ACS/depositions/lib/dictionaries/cif_core.dic
dictionary named 'cif_core.dic' version 2.4.2 last updated on
2011-04-26.

Automatic conversion script
Id: cif_fix_values 6909 2019-04-08 15:41:33Z antanas 
;
_cod_original_sg_symbol_H-M Pbcn
_cod_database_code 4350162

loop_
_symmetry_equiv_pos_as_xyz
'x, y, z'
'-x+1/2, -y+1/2, z+1/2'
'-x, y, -z+1/2'
'x+1/2, -y+1/2, -z'
'-x, -y, -z'
'x-1/2, y-1/2, -z-1/2'
'x, -y, z-1/2'
'-x-1/2, y-1/2, z'

loop_
_atom_site_label
_atom_site_type_symbol
_atom_site_fract_x
_atom_site_fract_y
_atom_site_fract_z
_atom_site_U_iso_or_equiv
_atom_site_adp_type
_atom_site_occupancy
_atom_site_symmetry_multiplicity
_atom_site_calc_flag
_atom_site_refinement_flags
_atom_site_disorder_assembly
_atom_site_disorder_group
Co1 Co 0.5000 0.70849(6) 0.7500 0.0474(4) Uani 1 2 d S . .
N1 N 0.4336(2) 0.7791(3) 0.7928(8) 0.0485(16) Uani 1 1 d . . .
N2 N 0.4376(2) 0.6362(3) 0.8079(8) 0.0469(15) Uani 1 1 d . . .
C10 C 0.3840(3) 0.7775(3) 0.7116(11) 0.055(2) Uani 1 1 d . . .
H10 H 0.3789 0.7442 0.6390 0.066 Uiso 1 1 calc R . .
C11 C 0.3405(3) 0.8216(3) 0.7284(10) 0.0508(19) Uani 1 1 d . . .
H11 H 0.3069 0.8173 0.6692 0.061 Uiso 1 1 calc R . .
C12 C 0.3462(3) 0.8725(3) 0.8331(9) 0.0450(17) Uani 1 1 d . . .
C13 C 0.3974(3) 0.8745(4) 0.9196(10) 0.057(2) Uani 1 1 d . . .
H13 H 0.4034 0.9074 0.9929 0.068 Uiso 1 1 calc R . .
C14 C 0.4391(3) 0.8276(3) 0.8965(11) 0.057(2) Uani 1 1 d . . .
H14 H 0.4728 0.8297 0.9561 0.068 Uiso 1 1 calc R . .
C20 C 0.4019(3) 0.6427(4) 0.9289(10) 0.0523(19) Uani 1 1 d . . .
H20 H 0.4089 0.6760 1.0006 0.063 Uiso 1 1 calc R . .
C21 C 0.1450(3) 1.1026(3) 0.9538(10) 0.0507(19) Uani 1 1 d . . .
H21 H 0.1702 1.1106 1.0369 0.061 Uiso 1 1 calc R . .
C22 C 0.1543(3) 1.0504(3) 0.8543(10) 0.0493(19) Uani 1 1 d . . .
C23 C 0.1152(3) 1.0424(4) 0.7330(11) 0.059(2) Uani 1 1 d . . .
H23 H 0.1190 1.0073 0.6648 0.071 Uiso 1 1 calc R . .
C24 C 0.4290(3) 0.5856(4) 0.7123(10) 0.058(2) Uani 1 1 d . . .
H24 H 0.4542 0.5795 0.6282 0.069 Uiso 1 1 calc R . .
C30 C 0.2418(3) 0.8977(4) 0.8481(10) 0.053(2) Uani 1 1 d . . .
H30 H 0.2351 0.8532 0.8411 0.063 Uiso 1 1 calc R . .
C31 C 0.1959(3) 0.9395(3) 0.8547(10) 0.054(2) Uani 1 1 d . . .
H31 H 0.1583 0.9232 0.8514 0.065 Uiso 1 1 calc R . .
C32 C 0.2048(3) 1.0066(3) 0.8663(10) 0.0492(19) Uani 1 1 d . . .
C33 C 0.2608(3) 1.0294(3) 0.8748(10) 0.0480(18) Uani 1 1 d . B .
C34 C 0.3080(3) 0.9869(3) 0.8655(9) 0.0447(17) Uani 1 1 d . . .
C35 C 0.2981(3) 0.9205(3) 0.8517(10) 0.0468(18) Uani 1 1 d . . .
C40 C 0.3846(3) 1.0437(4) 0.9927(12) 0.069(3) Uani 1 1 d D . .
O40 O 0.36318(19) 1.0101(2) 0.8541(7) 0.0517(13) Uani 1 1 d . A .
O41 O 0.2697(2) 1.0951(2) 0.8902(7) 0.0521(13) Uani 1 1 d D . .
C42 C 0.4349(8) 1.0854(10) 0.938(3) 0.103(9) Uiso 0.661(19) 1 d PD A 1
O42 O 0.4813(5) 1.0459(6) 0.8976(15) 0.101(5) Uiso 0.661(19) 1 d PD A 1
C43 C 0.4437(10) 1.072(2) 0.962(4) 0.075(13) Uiso 0.339(19) 1 d PD A 2
O43 O 0.4453(13) 1.1078(13) 0.825(3) 0.130(13) Uiso 0.339(19) 1 d PD A 2
C41A C 0.2888(14) 1.1300(11) 0.752(2) 0.042(6) Uiso 0.40(2) 1 d PD B 3
C44A C 0.2856(17) 1.2010(13) 0.799(4) 0.098(7) Uiso 0.40(2) 1 d PD B 3
O44A O 0.3056(10) 1.2393(12) 0.678(3) 0.118(11) Uiso 0.40(2) 1 d PD B 3
C41B C 0.2644(16) 1.1287(12) 0.739(2) 0.065(9) Uiso 0.35(3) 1 d PD B 4
C44B C 0.2601(18) 1.2012(13) 0.768(5) 0.098(7) Uiso 0.35(3) 1 d PD B 4
O44B O 0.2974(12) 1.2323(13) 0.869(3) 0.103(11) Uiso 0.35(3) 1 d PD B 4
C41C C 0.293(3) 1.118(2) 0.739(4) 0.13(3) Uiso 0.35(3) 1 d PD B 5
C44C C 0.292(2) 1.1910(19) 0.734(5) 0.098(7) Uiso 0.35(3) 1 d PD B 5
O44C O 0.335(3) 1.210(3) 0.835(6) 0.24(3) Uiso 0.35(3) 1 d PD B 5
O10 O 0.4788(3) 0.7129(4) 0.5075(10) 0.092(2) Uiso 1 1 d D . .
N10 N 0.4435(7) 0.7158(8) 0.4065(18) 0.075(4) Uiso 0.590(16) 1 d PD C 6
O11 O 0.4056(9) 0.6748(10) 0.396(3) 0.150(8) Uiso 0.590(16) 1 d PD C 6
O12 O 0.4378(9) 0.7625(11) 0.326(3) 0.167(9) Uiso 0.590(16) 1 d PD C 6
N10A N 0.4507(13) 0.679(2) 0.397(4) 0.146(13) Uiso 0.410(16) 1 d PD C 7
O11A O 0.4114(15) 0.6995(19) 0.317(4) 0.171(14) Uiso 0.410(16) 1 d PD C 7
O12A O 0.4702(13) 0.6264(18) 0.376(4) 0.176(14) Uiso 0.410(16) 1 d PD C 7

loop_
_atom_site_aniso_label
_atom_site_aniso_U_11
_atom_site_aniso_U_22
_atom_site_aniso_U_33
_atom_site_aniso_U_23
_atom_site_aniso_U_13
_atom_site_aniso_U_12
Co1 0.0259(6) 0.0320(6) 0.0842(11) 0.000 0.0072(7) 0.000
N1 0.037(3) 0.031(3) 0.077(5) -0.005(3) 0.004(3) 0.004(2)
N2 0.034(3) 0.040(3) 0.067(4) -0.008(3) 0.010(3) -0.007(2)
C10 0.046(4) 0.041(4) 0.079(6) -0.009(4) -0.004(4) 0.009(3)
C11 0.033(3) 0.045(4) 0.074(6) -0.005(4) -0.002(4) 0.005(3)
C12 0.032(3) 0.041(4) 0.062(5) -0.001(3) 0.000(3) 0.007(3)
C13 0.042(4) 0.048(4) 0.080(6) -0.013(4) -0.013(4) 0.012(3)
C14 0.032(4) 0.048(4) 0.090(7) -0.016(4) -0.014(4) 0.008(3)
C20 0.047(4) 0.044(4) 0.067(5) -0.009(4) 0.010(4) -0.013(3)
C21 0.038(4) 0.045(4) 0.069(5) -0.006(4) -0.011(4) 0.011(3)
C22 0.033(4) 0.042(4) 0.073(6) -0.002(4) -0.006(4) 0.012(3)
C23 0.046(4) 0.049(4) 0.082(6) -0.023(4) -0.018(4) 0.017(3)
C24 0.045(4) 0.053(4) 0.075(6) -0.019(4) 0.018(4) -0.012(3)
C30 0.036(4) 0.042(4) 0.080(6) -0.005(4) -0.002(4) 0.005(3)
C31 0.035(4) 0.045(4) 0.083(6) -0.002(4) -0.008(4) 0.005(3)
C32 0.035(3) 0.038(4) 0.075(6) -0.005(4) -0.006(4) 0.014(3)
C33 0.041(4) 0.030(3) 0.073(5) -0.002(3) -0.006(4) 0.007(3)
C34 0.033(3) 0.041(4) 0.061(5) -0.006(3) -0.003(3) 0.003(3)
C35 0.035(4) 0.038(3) 0.068(5) -0.002(3) -0.005(3) 0.007(3)
C40 0.050(5) 0.079(6) 0.077(6) -0.027(5) -0.007(5) -0.016(4)
O40 0.039(3) 0.045(3) 0.071(4) -0.013(3) -0.002(2) 0.002(2)
O41 0.051(3) 0.036(2) 0.069(4) -0.006(2) 0.003(3) 0.006(2)

loop_
_atom_type_symbol
_atom_type_description
_atom_type_scat_dispersion_real
_atom_type_scat_dispersion_imag
_atom_type_scat_source
C C 0.0033 0.0016 'International Tables Vol C Tables 4.2.6.8 and 6.1.1.4'
H H 0.0000 0.0000 'International Tables Vol C Tables 4.2.6.8 and 6.1.1.4'
N N 0.0061 0.0033 'International Tables Vol C Tables 4.2.6.8 and 6.1.1.4'
O O 0.0106 0.0060 'International Tables Vol C Tables 4.2.6.8 and 6.1.1.4'
Co Co 0.3494 0.9721 'International Tables Vol C Tables 4.2.6.8 and 6.1.1.4'

loop_
_geom_angle_atom_site_label_1
_geom_angle_atom_site_label_2
_geom_angle_atom_site_label_3
_geom_angle
_geom_angle_site_symmetry_1
_geom_angle_site_symmetry_3
O10 Co1 O10 175.1(4) 3_656 .
O10 Co1 N2 87.8(3) 3_656 .
O10 Co1 N2 95.6(3) . .
O10 Co1 N2 95.6(3) 3_656 3_656
O10 Co1 N2 87.8(3) . 3_656
N2 Co1 N2 91.4(3) . 3_656
O10 Co1 N1 88.3(3) 3_656 3_656
O10 Co1 N1 88.4(3) . 3_656
N2 Co1 N1 175.7(3) . 3_656
N2 Co1 N1 87.1(2) 3_656 3_656
O10 Co1 N1 88.4(3) 3_656 .
O10 Co1 N1 88.3(3) . .
N2 Co1 N1 87.1(2) . .
N2 Co1 N1 175.7(3) 3_656 .
N1 Co1 N1 94.7(3) 3_656 .
C10 N1 C14 116.1(6) . .
C10 N1 Co1 120.6(5) . .
C14 N1 Co1 123.3(5) . .
C20 N2 C24 117.4(6) . .
C20 N2 Co1 121.9(5) . .
C24 N2 Co1 120.3(5) . .
N1 C10 C11 124.1(7) . .
C10 C11 C12 120.3(7) . .
C11 C12 C13 116.2(6) . .
C11 C12 C35 120.0(6) . .
C13 C12 C35 123.8(7) . .
C14 C13 C12 119.8(7) . .
N1 C14 C13 123.4(7) . .
N2 C20 C21 123.1(7) . 8_655
C20 C21 C22 119.6(7) 8_665 .
C23 C22 C21 116.6(6) . .
C23 C22 C32 119.6(7) . .
C21 C22 C32 123.7(7) . .
C24 C23 C22 120.5(7) 8_665 .
N2 C24 C23 122.7(7) . 8_655
C31 C30 C35 121.0(7) . .
C30 C31 C32 120.6(7) . .
C33 C32 C31 118.6(6) . .
C33 C32 C22 122.4(6) . .
C31 C32 C22 118.7(6) . .
O41 C33 C32 118.8(6) . .
O41 C33 C34 120.2(6) . .
C32 C33 C34 121.0(6) . .
O40 C34 C35 119.5(6) . .
O40 C34 C33 120.9(6) . .
C35 C34 C33 119.3(6) . .
C30 C35 C34 119.4(6) . .
C30 C35 C12 118.2(6) . .
C34 C35 C12 122.3(6) . .
O40 C40 C43 110.6(15) . .
O40 C40 C42 106.3(12) . .
C43 C40 C42 15.4(18) . .
C34 O40 C40 115.3(6) . .
C33 O41 C41A 117.3(11) . .
C33 O41 C41B 111.7(12) . .
C41A O41 C41B 22.7(14) . .
C33 O41 C41C 106.4(18) . .
C41A O41 C41C 12(2) . .
C41B O41 C41C 28(3) . .
O42 C42 C40 109.7(15) . .
O43 C43 C40 112(2) . .
O41 C41A C44A 104.5(17) . .
O44A C44A C41A 110(2) . .
O41 C41B C44B 109(2) . .
O44B C44B C41B 121(3) . .
O41 C41C C44C 109(3) . .
O44C C44C C41C 104(4) . .
N10 O10 N10A 35.5(15) . .
N10 O10 Co1 149.9(9) . .
N10A O10 Co1 140.5(12) . .
O12 N10 O10 122.4(18) . .
O12 N10 O11 116(2) . .
O10 N10 O11 120.8(19) . .
O12A N10A O10 114(3) . .
O12A N10A O11A 121(5) . .
O10 N10A O11A 125(4) . .

loop_
_geom_bond_atom_site_label_1
_geom_bond_atom_site_label_2
_geom_bond_distance
_geom_bond_site_symmetry_2
Co1 O10 2.120(8) 3_656
Co1 O10 2.120(8) .
Co1 N2 2.129(5) .
Co1 N2 2.129(5) 3_656
Co1 N1 2.144(5) 3_656
Co1 N1 2.144(5) .
N1 C10 1.337(9) .
N1 C14 1.336(9) .
N2 C20 1.324(9) .
N2 C24 1.335(9) .
C10 C11 1.359(9) .
C11 C12 1.380(10) .
C12 C13 1.393(10) .
C12 C35 1.495(9) .
C13 C14 1.377(10) .
C20 C21 1.378(9) 8_655
C21 C20 1.378(9) 8_665
C21 C22 1.384(10) .
C22 C23 1.380(10) .
C22 C32 1.478(9) .
C23 C24 1.364(9) 8_665
C24 C23 1.364(9) 8_655
C30 C31 1.366(9) .
C30 C35 1.382(9) .
C31 C32 1.398(10) .
C32 C33 1.377(9) .
C33 O41 1.373(8) .
C33 C34 1.401(9) .
C34 O40 1.364(8) .
C34 C35 1.390(9) .
C40 O40 1.452(10) .
C40 C43 1.502(17) .
C40 C42 1.517(15) .
O41 C41A 1.446(14) .
O41 C41B 1.462(16) .
O41 C41C 1.471(18) .
C42 O42 1.39(2) .
C43 O43 1.39(2) .
C41A C44A 1.514(19) .
C44A O44A 1.38(2) .
C41B C44B 1.513(19) .
C44B O44B 1.38(2) .
C41C C44C 1.513(19) .
C44C O44C 1.38(2) .
O10 N10 1.184(17) .
O10 N10A 1.34(4) .
N10 O12 1.186(18) .
N10 O11 1.220(19) .
N10A O12A 1.18(3) .
N10A O11A 1.21(3) .
